data_4347092
loop_
_publ_author_name
'Roy, Soumyabrata'
'Sarkar, Sumanta'
'Pan, Jaysree'
'Waghmare, Umesh V.'
'Dhanya, R.'
'Narayana, Chandrabhas'
'Peter, Sebastian C.'

_publ_section_title
;
 Crystal Structure and Band Gap Engineering in Polyoxometalate-Based
 Inorganic-Organic Hybrids.
;
_journal_issue 7
_journal_name_full 'Inorganic chemistry'
_journal_page_first 3364
_journal_page_last 3377
_journal_paper_doi 10.1021/acs.inorgchem.5b02718
_journal_volume 55
_journal_year 2016
_chemical_formula_moiety 'Mo12 O40 Si, 2(H2 O), C30 H24 Cl2 Cu3 N6, C20 H16 Cu2 N4'
_chemical_formula_sum 'C50 H44 Cl2 Cu5 Mo12 N10 O42 Si'
_chemical_formula_weight 3024.92
_chemical_name_common '[(SiMo12O40)][Cu5Cl2(C10H8N2)5].2H2O'
_space_group_crystal_system triclinic
_space_group_IT_number 2
_space_group_name_Hall '-P 1'
_space_group_name_H-M_alt 'P -1'
_atom_sites_solution_hydrogens mixed
_audit_creation_date 2016-01-28
_audit_creation_method
;
Olex2 1.2-beta
(compiled 2015.01.19 svn.r3143 for OlexSys, GUI svn.r4992)
;
_cell_angle_alpha 85.513(8)
_cell_angle_beta 82.560(9)
_cell_angle_gamma 63.280(12)
_cell_formula_units_Z 2
_cell_length_a 13.9658(17)
_cell_length_b 14.2231(16)
_cell_length_c 21.732(2)
_cell_measurement_reflns_used 13467
_cell_measurement_temperature 293
_cell_measurement_theta_max 25
_cell_measurement_theta_min 1.8
_cell_volume 3822.4(8)
_computing_molecular_graphics 'Olex2 (Dolomanov et al., 2009)'
_computing_publication_material 'Olex2 (Dolomanov et al., 2009)'
_computing_structure_refinement 'ShelXL (Sheldrick, 2008)'
_diffrn_ambient_temperature 293
_diffrn_measured_fraction_theta_full 0.999
_diffrn_measured_fraction_theta_max 0.999
_diffrn_measurement_device_type 'Smart X2 APEX II CCD'
_diffrn_radiation_type MoK\a
_diffrn_radiation_wavelength 0.71073
_diffrn_reflns_av_R_equivalents 0.0528
_diffrn_reflns_av_unetI/netI 0.1174
_diffrn_reflns_Laue_measured_fraction_full 0.999
_diffrn_reflns_Laue_measured_fraction_max 0.999
_diffrn_reflns_limit_h_max 16
_diffrn_reflns_limit_h_min -16
_diffrn_reflns_limit_k_max 16
_diffrn_reflns_limit_k_min -16
_diffrn_reflns_limit_l_max 25
_diffrn_reflns_limit_l_min -15
_diffrn_reflns_number 28360
_diffrn_reflns_point_group_measured_fraction_full 0.999
_diffrn_reflns_point_group_measured_fraction_max 0.999
_diffrn_reflns_theta_full 25.000
_diffrn_reflns_theta_max 25.000
_diffrn_reflns_theta_min 1.806
_exptl_absorpt_coefficient_mu 3.439
_exptl_absorpt_correction_T_max 0.871
_exptl_absorpt_correction_T_min 0.501
_exptl_absorpt_correction_type empirical
_exptl_absorpt_process_details SADABS
_exptl_crystal_colour 'dark red'
_exptl_crystal_colour_modifier dark
_exptl_crystal_colour_primary red
_exptl_crystal_density_diffrn 2.628
_exptl_crystal_description block
_exptl_crystal_F_000 2894
_exptl_crystal_size_max 0.66
_exptl_crystal_size_mid 0.17
_exptl_crystal_size_min 0.04
_refine_diff_density_max 1.604
_refine_diff_density_min -1.322
_refine_diff_density_rms 0.151
_refine_ls_extinction_method none
_refine_ls_goodness_of_fit_ref 1.052
_refine_ls_hydrogen_treatment constr
_refine_ls_matrix_type full
_refine_ls_number_parameters 1105
_refine_ls_number_reflns 13467
_refine_ls_number_restraints 30
_refine_ls_restrained_S_all 1.055
_refine_ls_R_factor_all 0.1942
_refine_ls_R_factor_gt 0.0969
_refine_ls_shift/su_max 0.000
_refine_ls_shift/su_mean 0.000
_refine_ls_structure_factor_coef Fsqd
_refine_ls_weighting_details 'w=1/[\s^2^(Fo^2^)+(0.0470P)^2^+44.5203P] where P=(Fo^2^+2Fc^2^)/3'
_refine_ls_weighting_scheme calc
_refine_ls_wR_factor_gt 0.1668
_refine_ls_wR_factor_ref 0.2082
_reflns_Friedel_coverage 0.000
_reflns_number_gt 6776
_reflns_number_total 13467
_reflns_threshold_expression 'I > 2\s(I)'
_cod_data_source_file ic5b02718_si_005.cif
_cod_data_source_block sbr_017_001
_cod_original_cell_volume 3822.3(8)
_cod_database_code 4347092
_shelx_space_group_comment
;
The symmetry employed for this shelxl refinement is uniquely defined
by the following loop, which should always be used as a source of
symmetry information in preference to the above space-group names.
They are only intended as comments.
;
_olex2_refinement_description
;
1. Fixed Uiso
 At 1.2 times of:
  All C(H) groups
 At 1.5 times of:
  All O(H,H) groups
2. Uiso/Uaniso restraints and constraints
C27 \\sim N4: within 1.7A with sigma of 0.02 and sigma for terminal atoms of
0.04
Uanis(C26) \\sim Ueq, Uanis(C27) \\sim Ueq, Uanis(C43) \\sim Ueq, Uanis(C4)
\\sim Ueq: with sigma of 0.02 and sigma for terminal atoms of 0.04
3.a Free rotating group:
 O41(H41A,H41B), O42(H42A,H42B)
3.b Aromatic/amide H refined with riding coordinates:
 C1(H1), C4(H4), C6(H6), C7(H7), C9(H9), C10(H10), C11(H11), C12(H12),
 C14(H14), C15(H15), C16(H16), C17(H17), C18(H18), C19(H19), C20(H20), C21(H21),
  C22(H22), C23(H23), C24(H24), C26(H26), C27(H27), C28(H28), C29(H29),
 C30(H30), C34(H34), C35(H35), C37(H37), C38(H38), C39(H39), C40(H40), C41(H41),
  C42(H42), C43(H43), C44(H44), C45(H45), C46(H46), C47(H47), C48(H48),
 C49(H49), C50(H50)
;
_shelx_shelxl_version_number 2014/7
_olex2_submission_special_instructions 'No special instructions were received'

loop_
_space_group_symop_operation_xyz
'x, y, z'
'-x, -y, -z'

loop_
_atom_site_label
_atom_site_type_symbol
_atom_site_fract_x
_atom_site_fract_y
_atom_site_fract_z
_atom_site_U_iso_or_equiv
_atom_site_adp_type
_atom_site_occupancy
_atom_site_site_symmetry_order
_atom_site_calc_flag
_atom_site_refinement_flags_posn
_atom_site_refinement_flags_adp
O0AA O 0.0666(8) 0.0328(10) 0.2881(4) 0.066(4) Uani 1 1 d . .
O1AA O 0.2128(11) 0.0978(12) 0.2674(4) 0.084(5) Uani 1 1 d . .
O3 O 0.0102(8) -0.1185(10) 0.2738(4) 0.062(4) Uani 1 1 d . .
O4 O -0.3099(12) 0.2206(13) 0.2329(6) 0.105(5) Uani 1 1 d . .
O5 O -0.1351(8) 0.0808(10) 0.2752(4) 0.066(4) Uani 1 1 d . .
O6 O 0.2395(9) -0.0583(12) 0.1887(5) 0.084(5) Uani 1 1 d . .
O7 O -0.2918(8) 0.1358(10) 0.4466(4) 0.065(4) Uani 1 1 d . .
O8 O 0.3866(9) -0.0954(13) 0.2711(4) 0.101(6) Uani 1 1 d . .
O9 O -0.2026(12) -0.0793(17) 0.2518(5) 0.114(7) Uani 1 1 d . .
O10 O -0.3132(9) 0.0900(12) 0.3301(4) 0.085(5) Uani 1 1 d . .
O11 O -0.4021(9) 0.0840(14) 0.2274(5) 0.110(6) Uani 1 1 d . .
O12 O 0.2880(9) -0.1496(11) 0.0720(5) 0.079(4) Uani 1 1 d . .
O13 O 0.0765(10) -0.3028(13) 0.2306(5) 0.098(5) Uani 1 1 d . .
O14 O -0.0001(10) 0.2596(11) 0.0760(5) 0.085(5) Uani 1 1 d . .
O15 O 0.1835(9) -0.2045(11) 0.1765(5) 0.079(4) Uani 1 1 d . .
O16 O 0.2376(10) -0.1838(12) 0.2816(5) 0.085(5) Uani 1 1 d . .
O17 O 0.2834(11) -0.3840(13) 0.2503(5) 0.107(5) Uani 1 1 d . .
O18 O -0.2533(10) 0.2394(11) 0.3428(4) 0.081(4) Uani 1 1 d . .
O19 O 0.0667(9) 0.1608(10) 0.3659(4) 0.069(4) Uani 1 1 d . .
O20 O 0.0573(8) -0.0997(9) 0.3986(4) 0.055(3) Uani 1 1 d . .
O21 O -0.2877(13) 0.3927(13) 0.2502(6) 0.112(5) Uani 1 1 d . .
O22 O 0.0129(8) 0.0104(11) 0.1801(4) 0.075(4) Uani 1 1 d . .
O23 O -0.1286(13) -0.2840(14) 0.2190(5) 0.120(6) Uani 1 1 d . .
O24 O 0.2152(8) -0.0403(11) 0.3614(4) 0.073(4) Uani 1 1 d . .
O25 O 0.1352(8) 0.0532(10) 0.0968(4) 0.065(4) Uani 1 1 d . .
O26 O 0.0918(9) 0.0316(10) 0.4697(4) 0.066(4) Uani 1 1 d . .
O27 O -0.0811(10) -0.2291(11) 0.3241(5) 0.082(4) Uani 1 1 d . .
O28 O 0.0639(10) 0.1873(12) 0.1920(4) 0.084(4) Uani 1 1 d . .
O29 O -0.0302(9) -0.2392(11) 0.4423(4) 0.075(4) Uani 1 1 d . .
O30 O 0.1216(10) -0.2789(11) 0.3398(5) 0.077(4) Uani 1 1 d . .
O31 O -0.0842(8) 0.0977(10) 0.3996(4) 0.059(3) Uani 1 1 d . .
O32 O -0.2058(9) 0.0522(12) 0.1603(5) 0.086(5) Uani 1 1 d . .
O33 O -0.0849(10) 0.2555(12) 0.2846(5) 0.089(5) Uani 1 1 d . .
O34 O -0.0711(9) 0.1056(11) 0.0817(4) 0.073(4) Uani 1 1 d . .
O35 O -0.0595(9) -0.1468(11) 0.1574(5) 0.080(4) Uani 1 1 d . .
O36 O -0.1446(8) -0.0465(10) 0.3855(4) 0.056(3) Uani 1 1 d . .
O37 O 0.0727(8) -0.0969(10) 0.0803(4) 0.065(4) Uani 1 1 d . .
O38 O -0.1303(10) -0.0398(12) 0.0464(5) 0.091(5) Uani 1 1 d . .
O39 O 0.0879(14) 0.3027(13) 0.2809(5) 0.116(6) Uani 1 1 d . .
O40 O -0.1349(9) 0.2353(11) 0.1776(5) 0.077(4) Uani 1 1 d . .
O41 O -0.1820(18) 0.2644(17) 0.4984(12) 0.186(9) Uani 1 1 d . .
H41A H -0.2399 0.3020 0.5205 0.278 Uiso 1 1 d G .
H41B H -0.1637 0.3037 0.4732 0.278 Uiso 1 1 d G .
O42 O 0.197(2) -0.274(3) 0.0030(12) 0.244(13) Uani 1 1 d . .
H42A H 0.1639 -0.2486 -0.0291 0.365 Uiso 1 1 d G .
H42B H 0.1532 -0.2785 0.0328 0.365 Uiso 1 1 d G .
Mo1 Mo 0.07349(11) 0.02268(14) 0.39725(5) 0.0513(5) Uani 1 1 d . .
Mo2 Mo -0.21044(12) 0.10372(16) 0.37959(6) 0.0644(6) Uani 1 1 d . .
Mo3 Mo -0.01931(13) -0.17557(15) 0.37598(6) 0.0600(5) Uani 1 1 d . .
Mo4 Mo -0.08242(13) -0.01769(17) 0.10659(6) 0.0685(6) Uani 1 1 d . .
Mo5 Mo 0.17937(13) -0.09326(17) 0.12246(6) 0.0684(6) Uani 1 1 d . .
Mo6 Mo 0.00407(13) 0.16451(16) 0.12611(6) 0.0673(6) Uani 1 1 d . .
Mo7 Mo -0.21088(17) 0.2611(2) 0.25432(8) 0.0973(7) Uani 1 1 d . .
Mo8 Mo 0.25422(13) -0.0528(2) 0.27083(7) 0.0963(9) Uani 1 1 d . .
Mo9 Mo 0.06375(18) 0.19794(19) 0.28107(7) 0.0893(7) Uani 1 1 d . .
Mo10 Mo -0.28234(15) 0.0694(3) 0.24376(8) 0.1034(9) Uani 1 1 d . .
Mo11 Mo -0.07377(19) -0.2053(2) 0.23321(8) 0.0934(8) Uani 1 1 d . .
Mo12 Mo 0.17781(17) -0.2638(2) 0.25878(8) 0.0950(7) Uani 1 1 d . .
Cu1 Cu 0.2104(3) 0.4474(3) -0.23380(10) 0.1260(13) Uani 1 1 d . .
Cu2 Cu 0.5091(4) 0.4795(3) -0.25051(11) 0.176(2) Uani 1 1 d . .
Cu3 Cu 0.6228(2) -0.1484(2) -0.24871(8) 0.0757(8) Uani 1 1 d . .
Cu4 Cu 0.5834(2) -0.1574(2) 0.25513(8) 0.0825(9) Uani 1 1 d . .
Cu5 Cu 0.1787(2) 0.4225(2) 0.27026(9) 0.0859(9) Uani 1 1 d . .
N1 N 0.5000(16) 0.4897(17) -0.1617(6) 0.092(6) Uani 1 1 d . .
N2 N 0.5259(15) 0.4832(15) -0.3397(7) 0.085(6) Uani 1 1 d . .
N3 N 0.1735(13) 0.4353(12) 0.1831(6) 0.067(5) Uani 1 1 d . .
N4 N 0.1876(18) 0.4573(17) -0.3189(7) 0.107(6) Uani 1 1 d . U
N5 N 0.1918(16) 0.4504(15) -0.1449(7) 0.087(6) Uani 1 1 d . .
N6 N 0.5888(10) -0.1437(12) 0.1673(5) 0.055(4) Uani 1 1 d . .
N7 N 0.6212(11) -0.1530(11) -0.1611(5) 0.054(4) Uani 1 1 d . .
N8 N 0.5896(11) -0.1574(12) 0.3426(5) 0.061(4) Uani 1 1 d . .
N9 N 0.1768(13) 0.4260(12) 0.3577(6) 0.066(5) Uani 1 1 d . .
N10 N 0.6154(12) -0.1481(12) -0.3349(5) 0.058(4) Uani 1 1 d . .
Cl1 Cl 0.5851(11) 0.6216(10) -0.2525(4) 0.252(6) Uani 1 1 d . .
Cl2 Cl 0.4330(9) 0.3550(6) -0.2480(3) 0.213(5) Uani 1 1 d . .
Si1 Si -0.0097(4) 0.0006(5) 0.25358(18) 0.0559(15) Uani 1 1 d . .
C1 C 0.5251(14) -0.1669(16) 0.1382(7) 0.067(6) Uani 1 1 d . .
H1 H 0.4746 -0.1839 0.1622 0.080 Uiso 1 1 calc R .
C2 C 0.1763(15) 0.4454(13) 0.0526(6) 0.052(5) Uani 1 1 d . .
C3 C 0.1774(15) 0.4517(15) 0.5536(7) 0.060(5) Uani 1 1 d . .
C4 C 0.2314(18) 0.4845(19) 0.0825(9) 0.097(7) Uani 1 1 d . U
H4 H 0.2710 0.5154 0.0592 0.117 Uiso 1 1 calc R .
C5 C 0.1750(15) 0.4458(12) 0.4855(7) 0.052(5) Uani 1 1 d . .
C6 C 0.1185(16) 0.4077(16) 0.0908(7) 0.082(7) Uani 1 1 d . .
H6 H 0.0765 0.3830 0.0738 0.098 Uiso 1 1 calc R .
C7 C 0.5662(18) 0.4071(16) -0.4372(7) 0.082(7) Uani 1 1 d . .
H7 H 0.6042 0.3461 -0.4600 0.098 Uiso 1 1 calc R .
C8 C 0.5067(15) 0.4951(17) -0.4666(6) 0.059(5) Uani 1 1 d . .
C9 C 0.4440(18) 0.5866(18) -0.0694(9) 0.091(7) Uani 1 1 d . .
H9 H 0.4037 0.6511 -0.0503 0.109 Uiso 1 1 calc R .
C10 C 0.4739(17) 0.5754(18) -0.3672(8) 0.081(7) Uani 1 1 d . .
H10 H 0.4461 0.6361 -0.3441 0.097 Uiso 1 1 calc R .
C11 C 0.225(2) 0.504(2) -0.0530(8) 0.131(11) Uani 1 1 d . .
H11 H 0.2515 0.5442 -0.0355 0.157 Uiso 1 1 calc R .
C12 C 0.5581(17) 0.4052(18) -0.0654(7) 0.081(7) Uani 1 1 d . .
H12 H 0.5981 0.3429 -0.0442 0.097 Uiso 1 1 calc R .
C13 C 0.4991(16) 0.4957(17) -0.0339(7) 0.063(5) Uani 1 1 d . .
C14 C 0.132(2) 0.4240(17) -0.3422(9) 0.094(8) Uani 1 1 d . .
H14 H 0.0913 0.3990 -0.3144 0.112 Uiso 1 1 calc R .
C15 C 0.1229(17) 0.4200(16) -0.4040(7) 0.076(6) Uani 1 1 d . .
H15 H 0.0775 0.3944 -0.4158 0.092 Uiso 1 1 calc R .
C16 C 0.5477(18) -0.177(2) -0.0599(7) 0.112(10) Uani 1 1 d . .
H16 H 0.4994 -0.1973 -0.0367 0.134 Uiso 1 1 calc R .
C17 C 0.229(2) 0.478(3) 0.1472(9) 0.156(14) Uani 1 1 d . .
H17 H 0.2674 0.5053 0.1658 0.187 Uiso 1 1 calc R .
C18 C 0.2145(18) 0.4860(15) 0.3784(7) 0.082(7) Uani 1 1 d . .
H18 H 0.2408 0.5232 0.3497 0.098 Uiso 1 1 calc R .
C19 C 0.4595(15) 0.5841(16) -0.4304(8) 0.073(6) Uani 1 1 d . .
H19 H 0.4183 0.6496 -0.4480 0.087 Uiso 1 1 calc R .
C20 C 0.450(2) 0.580(2) -0.1338(9) 0.101(8) Uani 1 1 d . .
H20 H 0.4168 0.6414 -0.1573 0.121 Uiso 1 1 calc R .
C21 C 0.5747(16) 0.4009(16) -0.3753(7) 0.073(6) Uani 1 1 d . .
H21 H 0.6166 0.3358 -0.3575 0.087 Uiso 1 1 calc R .
C22 C 0.5582(19) 0.4062(18) -0.1275(8) 0.089(7) Uani 1 1 d . .
H22 H 0.6022 0.3438 -0.1481 0.107 Uiso 1 1 calc R .
C23 C 0.1516(17) 0.3991(17) -0.1100(9) 0.081(7) Uani 1 1 d . .
H23 H 0.1245 0.3611 -0.1291 0.097 Uiso 1 1 calc R .
C24 C 0.1443(17) 0.3947(17) -0.0451(8) 0.081(7) Uani 1 1 d . .
H24 H 0.1147 0.3539 -0.0227 0.097 Uiso 1 1 calc R .
C25 C 0.1800(15) 0.4494(15) -0.0156(6) 0.061(5) Uani 1 1 d . .
C26 C 0.240(2) 0.486(2) -0.4258(10) 0.128(9) Uani 1 1 d . U
H26 H 0.2829 0.5087 -0.4536 0.154 Uiso 1 1 calc R .
C27 C 0.242(2) 0.489(2) -0.3606(12) 0.136(8) Uani 1 1 d . U
H27 H 0.2850 0.5164 -0.3471 0.163 Uiso 1 1 calc R .
C28 C 0.230(3) 0.501(2) -0.1157(10) 0.150(13) Uani 1 1 d . .
H28 H 0.2636 0.5371 -0.1397 0.180 Uiso 1 1 calc R .
C29 C 0.1186(17) 0.4037(17) 0.1543(8) 0.083(7) Uani 1 1 d . .
H29 H 0.0761 0.3764 0.1780 0.100 Uiso 1 1 calc R .
C30 C 0.5461(12) -0.1846(15) 0.5800(7) 0.061(6) Uani 1 1 d . .
H30 H 0.4994 -0.2081 0.5677 0.074 Uiso 1 1 calc R .
C31 C 0.6010(10) -0.1431(13) 0.0376(6) 0.041(4) Uani 1 1 d . .
C32 C 0.6019(11) -0.1489(12) 0.5369(6) 0.034(4) Uani 1 1 d . .
C33 C 0.6079(11) -0.1468(12) -0.0308(6) 0.036(4) Uani 1 1 d . .
C34 C 0.5587(14) -0.1862(16) -0.3566(7) 0.069(6) Uani 1 1 d . .
H34 H 0.5239 -0.2167 -0.3287 0.083 Uiso 1 1 calc R .
C35 C 0.2169(18) 0.4966(16) 0.4428(7) 0.087(7) Uani 1 1 d . .
H35 H 0.2467 0.5376 0.4556 0.105 Uiso 1 1 calc R .
C36 C 0.5975(12) -0.1506(14) 0.4700(6) 0.047(5) Uani 1 1 d . .
C37 C 0.5290(12) -0.1675(16) 0.0747(6) 0.064(6) Uani 1 1 d . .
H37 H 0.4820 -0.1848 0.0570 0.077 Uiso 1 1 calc R .
C38 C 0.525(2) -0.177(2) 0.3841(7) 0.127(11) Uani 1 1 d . .
H38 H 0.4738 -0.1931 0.3702 0.153 Uiso 1 1 calc R .
C39 C 0.6568(15) -0.1204(17) 0.1316(7) 0.083(7) Uani 1 1 d . .
H39 H 0.7025 -0.1028 0.1505 0.100 Uiso 1 1 calc R .
C40 C 0.1399(14) 0.3824(14) 0.4622(6) 0.057(5) Uani 1 1 d . .
H40 H 0.1146 0.3430 0.4896 0.069 Uiso 1 1 calc R .
C41 C 0.527(2) -0.176(2) 0.4463(7) 0.115(10) Uani 1 1 d . .
H41 H 0.4788 -0.1932 0.4731 0.138 Uiso 1 1 calc R .
C42 C 0.1408(15) 0.3745(15) 0.3986(7) 0.065(6) Uani 1 1 d . .
H42 H 0.1146 0.3310 0.3849 0.078 Uiso 1 1 calc R .
C43 C 0.6674(16) -0.1133(17) 0.6235(8) 0.081(6) Uani 1 1 d . U
H43 H 0.7125 -0.0891 0.6374 0.098 Uiso 1 1 calc R .
C44 C 0.6759(13) -0.1205(16) -0.0698(6) 0.071(6) Uani 1 1 d . .
H44 H 0.7205 -0.0982 -0.0536 0.085 Uiso 1 1 calc R .
C45 C 0.6619(16) -0.1088(17) 0.5599(7) 0.086(7) Uani 1 1 d . .
H45 H 0.6987 -0.0787 0.5333 0.104 Uiso 1 1 calc R .
C46 C 0.6804(16) -0.1259(18) -0.1328(7) 0.086(7) Uani 1 1 d . .
H46 H 0.7303 -0.1087 -0.1573 0.103 Uiso 1 1 calc R .
C47 C 0.6670(13) -0.1195(17) 0.0667(7) 0.076(7) Uani 1 1 d . .
H47 H 0.7186 -0.1029 0.0438 0.091 Uiso 1 1 calc R .
C48 C 0.6616(14) -0.1270(19) 0.4276(7) 0.090(8) Uani 1 1 d . .
H48 H 0.7117 -0.1080 0.4400 0.108 Uiso 1 1 calc R .
C49 C 0.5566(19) -0.177(2) -0.1249(8) 0.109(9) Uani 1 1 d . .
H49 H 0.5114 -0.1964 -0.1428 0.131 Uiso 1 1 calc R .
C50 C 0.6539(16) -0.131(2) 0.3642(7) 0.100(9) Uani 1 1 d . .
H50 H 0.6991 -0.1124 0.3360 0.121 Uiso 1 1 calc R .

loop_
_atom_site_aniso_label
_atom_site_aniso_U_11
_atom_site_aniso_U_22
_atom_site_aniso_U_33
_atom_site_aniso_U_23
_atom_site_aniso_U_13
_atom_site_aniso_U_12
O0AA 0.069(8) 0.144(12) 0.021(5) -0.001(6) -0.004(5) -0.080(9)
O1AA 0.141(12) 0.153(14) 0.023(6) -0.007(7) 0.007(6) -0.126(12)
O3 0.069(8) 0.116(11) 0.032(6) -0.012(6) 0.003(5) -0.067(8)
O4 0.130(13) 0.170(16) 0.060(8) 0.014(9) -0.025(8) -0.104(13)
O5 0.040(7) 0.124(12) 0.045(6) -0.008(7) 0.006(5) -0.048(8)
O6 0.081(9) 0.163(14) 0.040(7) -0.002(8) -0.004(6) -0.082(10)
O7 0.042(7) 0.114(11) 0.041(6) -0.014(7) 0.005(5) -0.037(8)
O8 0.063(8) 0.234(18) 0.024(6) -0.046(8) 0.012(5) -0.080(11)
O9 0.110(12) 0.27(2) 0.027(6) -0.017(10) 0.021(7) -0.150(16)
O10 0.074(8) 0.185(15) 0.025(6) -0.005(7) -0.007(5) -0.082(10)
O11 0.052(8) 0.245(19) 0.053(7) -0.029(10) 0.005(6) -0.081(11)
O12 0.068(8) 0.154(14) 0.043(7) -0.024(8) 0.007(6) -0.073(9)
O13 0.080(10) 0.154(15) 0.055(8) -0.027(9) 0.003(7) -0.046(11)
O14 0.109(10) 0.151(14) 0.036(6) 0.024(8) -0.030(6) -0.092(11)
O15 0.091(9) 0.144(13) 0.035(6) 0.005(7) -0.012(6) -0.082(10)
O16 0.092(10) 0.168(15) 0.037(6) 0.004(8) -0.011(6) -0.094(11)
O17 0.092(11) 0.142(15) 0.046(8) -0.014(9) 0.016(7) -0.019(12)
O18 0.091(10) 0.121(12) 0.021(6) -0.006(7) -0.005(6) -0.037(9)
O19 0.086(9) 0.117(11) 0.033(6) 0.008(7) -0.002(6) -0.073(9)
O20 0.046(7) 0.091(10) 0.037(6) -0.001(6) 0.006(5) -0.041(7)
O21 0.133(13) 0.122(15) 0.051(8) 0.015(9) 0.010(8) -0.038(12)
O22 0.057(7) 0.167(14) 0.024(5) -0.001(7) 0.005(5) -0.074(9)
O23 0.214(16) 0.214(18) 0.042(7) -0.001(9) -0.032(9) -0.188(16)
O24 0.047(7) 0.149(13) 0.041(6) 0.001(7) -0.004(5) -0.060(9)
O25 0.055(7) 0.137(12) 0.034(6) -0.005(7) -0.003(5) -0.070(9)
O26 0.084(9) 0.113(11) 0.024(5) 0.003(6) -0.018(5) -0.060(9)
O27 0.106(10) 0.137(13) 0.044(7) -0.008(7) -0.014(7) -0.089(10)
O28 0.091(9) 0.162(14) 0.025(6) -0.005(7) -0.006(6) -0.081(10)
O29 0.096(9) 0.133(13) 0.033(6) 0.012(7) -0.007(6) -0.086(10)
O30 0.090(10) 0.115(12) 0.035(6) -0.018(7) -0.004(6) -0.051(9)
O31 0.063(7) 0.103(10) 0.031(6) -0.004(6) 0.008(5) -0.056(8)
O32 0.054(8) 0.159(14) 0.044(7) 0.012(8) 0.000(6) -0.050(9)
O33 0.086(10) 0.150(14) 0.043(7) 0.003(8) -0.008(6) -0.064(10)
O34 0.065(8) 0.143(13) 0.030(6) 0.003(7) -0.006(5) -0.065(9)
O35 0.076(9) 0.149(13) 0.049(7) -0.010(8) 0.011(6) -0.085(10)
O36 0.057(7) 0.103(11) 0.029(5) -0.006(6) 0.010(5) -0.057(8)
O37 0.063(8) 0.122(12) 0.033(6) -0.020(6) 0.011(5) -0.064(8)
O38 0.097(10) 0.180(15) 0.036(6) -0.001(8) -0.026(6) -0.093(11)
O39 0.237(18) 0.174(16) 0.028(6) 0.025(8) -0.042(9) -0.169(15)
O40 0.072(9) 0.139(13) 0.038(6) -0.005(7) -0.010(6) -0.060(9)
O41 0.14(2) 0.22(2) 0.19(2) -0.085(19) -0.065(15) -0.049(18)
O42 0.30(3) 0.23(3) 0.17(2) -0.05(2) -0.15(2) -0.06(3)
Mo1 0.0543(9) 0.1081(15) 0.0129(6) -0.0017(7) -0.0018(6) -0.0554(10)
Mo2 0.0589(10) 0.1265(19) 0.0185(7) -0.0036(8) 0.0021(6) -0.0519(12)
Mo3 0.0777(12) 0.1096(16) 0.0177(7) -0.0024(8) -0.0014(7) -0.0644(13)
Mo4 0.0697(11) 0.1556(19) 0.0171(7) -0.0040(9) -0.0043(6) -0.0822(13)
Mo5 0.0686(11) 0.1412(19) 0.0177(7) -0.0129(9) 0.0047(7) -0.0669(13)
Mo6 0.0789(12) 0.1299(18) 0.0173(7) 0.0069(9) -0.0076(7) -0.0685(13)
Mo7 0.0962(16) 0.116(2) 0.0592(12) 0.0112(12) 0.0049(11) -0.0344(16)
Mo8 0.0522(11) 0.219(3) 0.0396(9) -0.0362(12) -0.0003(7) -0.0760(15)
Mo9 0.1415(19) 0.147(2) 0.0394(9) 0.0171(11) -0.0330(10) -0.1143(18)
Mo10 0.0559(12) 0.230(3) 0.0484(10) -0.0269(14) -0.0068(9) -0.0808(18)
Mo11 0.141(2) 0.157(2) 0.0463(10) 0.0026(12) -0.0285(11) -0.119(2)
Mo12 0.0911(16) 0.120(2) 0.0593(12) 0.0010(12) 0.0117(10) -0.0400(16)
Cu1 0.206(4) 0.129(3) 0.0157(12) -0.0121(14) -0.0197(15) -0.047(3)
Cu2 0.284(5) 0.133(3) 0.0202(13) -0.0104(17) -0.003(2) -0.014(4)
Cu3 0.108(2) 0.111(2) 0.0146(10) -0.0016(11) -0.0137(11) -0.0521(19)
Cu4 0.0920(19) 0.135(3) 0.0140(10) -0.0035(12) -0.0084(10) -0.0441(19)
Cu5 0.143(2) 0.090(2) 0.0165(10) 0.0015(12) -0.0128(12) -0.045(2)
N1 0.142(17) 0.095(17) 0.024(8) -0.010(10) -0.014(9) -0.038(15)
N2 0.122(16) 0.063(14) 0.040(9) 0.010(10) -0.010(9) -0.016(13)
N3 0.104(13) 0.074(13) 0.021(7) -0.005(7) -0.003(8) -0.039(11)
N4 0.179(17) 0.135(16) 0.026(9) -0.002(10) 0.001(10) -0.090(13)
N5 0.136(17) 0.089(16) 0.032(9) -0.005(9) -0.007(10) -0.046(14)
N6 0.052(9) 0.100(13) 0.015(6) 0.007(7) -0.003(6) -0.037(9)
N7 0.074(10) 0.076(12) 0.025(7) 0.002(7) -0.004(7) -0.046(10)
N8 0.066(10) 0.100(14) 0.024(7) -0.007(8) -0.018(7) -0.038(10)
N9 0.131(14) 0.056(12) 0.024(7) -0.006(7) -0.002(8) -0.054(11)
N10 0.083(11) 0.089(13) 0.018(7) -0.008(7) -0.002(7) -0.053(10)
Cl1 0.361(16) 0.286(14) 0.110(7) 0.001(8) -0.013(8) -0.151(13)
Cl2 0.372(14) 0.099(6) 0.044(4) 0.004(4) 0.005(5) -0.004(8)
Si1 0.055(3) 0.117(5) 0.019(2) -0.006(2) -0.0022(19) -0.059(3)
C1 0.075(13) 0.126(19) 0.027(8) -0.005(10) 0.007(8) -0.070(14)
C2 0.103(14) 0.048(13) 0.012(7) -0.004(7) -0.009(8) -0.040(12)
C3 0.099(15) 0.074(15) 0.018(8) 0.000(9) -0.012(9) -0.047(13)
C4 0.138(15) 0.133(16) 0.047(10) 0.003(11) 0.008(10) -0.087(13)
C5 0.102(15) 0.021(11) 0.028(8) 0.000(8) -0.003(9) -0.023(11)
C6 0.135(18) 0.13(2) 0.022(9) 0.023(11) -0.017(10) -0.100(17)
C7 0.15(2) 0.058(16) 0.019(9) -0.008(9) -0.004(10) -0.030(15)
C8 0.082(14) 0.079(16) 0.018(8) -0.010(10) 0.004(9) -0.037(13)
C9 0.14(2) 0.090(19) 0.044(12) -0.002(12) -0.004(12) -0.056(17)
C10 0.111(18) 0.084(19) 0.033(10) -0.027(11) 0.004(10) -0.029(16)
C11 0.25(3) 0.19(3) 0.020(10) 0.015(13) -0.018(14) -0.17(3)
C12 0.117(18) 0.096(19) 0.022(9) -0.020(10) 0.008(10) -0.042(16)
C13 0.100(15) 0.078(16) 0.030(9) -0.003(11) -0.002(10) -0.058(14)
C14 0.17(2) 0.064(17) 0.036(12) 0.006(11) 0.001(13) -0.049(17)
C15 0.130(18) 0.095(18) 0.027(9) -0.004(10) -0.001(10) -0.072(16)
C16 0.16(2) 0.25(3) 0.018(9) 0.023(13) -0.010(11) -0.18(2)
C17 0.26(3) 0.31(4) 0.031(11) -0.012(17) -0.010(15) -0.24(3)
C18 0.18(2) 0.062(15) 0.024(9) 0.015(9) 0.000(11) -0.078(16)
C19 0.092(15) 0.064(16) 0.042(10) -0.023(10) -0.006(10) -0.013(13)
C20 0.16(2) 0.10(2) 0.053(13) -0.020(14) 0.004(14) -0.07(2)
C21 0.114(17) 0.039(14) 0.036(10) -0.023(9) -0.007(10) -0.005(13)
C22 0.14(2) 0.078(18) 0.035(11) -0.006(11) -0.005(12) -0.040(17)
C23 0.121(19) 0.073(17) 0.051(12) -0.023(12) -0.023(12) -0.037(16)
C24 0.129(19) 0.099(19) 0.039(10) -0.003(11) -0.012(11) -0.072(16)
C25 0.095(14) 0.085(16) 0.012(7) -0.004(9) -0.011(8) -0.047(13)
C26 0.184(17) 0.188(19) 0.059(12) -0.020(12) -0.017(12) -0.119(15)
C27 0.179(15) 0.175(16) 0.078(12) -0.017(12) -0.019(11) -0.097(12)
C28 0.29(4) 0.21(3) 0.032(12) 0.007(16) 0.008(17) -0.18(3)
C29 0.14(2) 0.107(19) 0.037(10) 0.028(11) -0.023(11) -0.081(17)
C30 0.053(11) 0.123(18) 0.033(9) -0.002(10) -0.008(8) -0.060(13)
C31 0.027(8) 0.077(14) 0.019(7) 0.002(8) -0.009(6) -0.022(9)
C32 0.050(10) 0.043(11) 0.021(7) -0.007(7) -0.006(6) -0.030(9)
C33 0.040(9) 0.060(12) 0.023(7) -0.001(7) -0.006(6) -0.033(9)
C34 0.081(14) 0.115(19) 0.031(9) -0.005(10) 0.014(9) -0.065(14)
C35 0.17(2) 0.097(18) 0.034(10) -0.003(11) -0.006(12) -0.097(18)
C36 0.045(10) 0.080(14) 0.013(7) 0.006(8) -0.004(6) -0.025(10)
C37 0.065(11) 0.15(2) 0.016(7) -0.011(9) 0.002(7) -0.083(14)
C38 0.19(2) 0.28(4) 0.018(9) 0.006(14) -0.015(12) -0.19(3)
C39 0.103(16) 0.17(2) 0.023(9) -0.021(11) -0.005(9) -0.095(17)
C40 0.108(15) 0.074(15) 0.013(7) 0.005(8) -0.014(8) -0.059(13)
C41 0.20(2) 0.22(3) 0.022(9) 0.029(13) -0.036(12) -0.18(2)
C42 0.115(16) 0.079(16) 0.033(9) -0.008(10) -0.010(10) -0.068(14)
C43 0.100(13) 0.130(15) 0.050(10) -0.018(10) -0.029(9) -0.074(12)
C44 0.078(13) 0.15(2) 0.025(8) -0.003(10) 0.000(8) -0.091(15)
C45 0.128(18) 0.15(2) 0.031(10) 0.014(11) -0.015(10) -0.102(18)
C46 0.094(15) 0.17(2) 0.024(9) 0.007(11) -0.009(9) -0.089(17)
C47 0.062(12) 0.16(2) 0.038(9) -0.008(11) -0.006(8) -0.080(15)
C48 0.067(13) 0.20(3) 0.033(10) 0.009(12) -0.008(9) -0.085(16)
C49 0.17(2) 0.21(3) 0.036(11) 0.004(14) -0.024(12) -0.16(2)
C50 0.102(16) 0.23(3) 0.018(9) -0.003(12) 0.006(9) -0.12(2)

loop_
_atom_type_symbol
_atom_type_description
_atom_type_scat_dispersion_real
_atom_type_scat_dispersion_imag
_atom_type_scat_source
C C 0.0033 0.0016 'International Tables Vol C Tables 4.2.6.8 and 6.1.1.4'
H H 0.0000 0.0000 'International Tables Vol C Tables 4.2.6.8 and 6.1.1.4'
Cl Cl 0.1484 0.1585 'International Tables Vol C Tables 4.2.6.8 and 6.1.1.4'
Cu Cu 0.3201 1.2651 'International Tables Vol C Tables 4.2.6.8 and 6.1.1.4'
Mo Mo -1.6832 0.6857 'International Tables Vol C Tables 4.2.6.8 and 6.1.1.4'
N N 0.0061 0.0033 'International Tables Vol C Tables 4.2.6.8 and 6.1.1.4'
O O 0.0106 0.0060 'International Tables Vol C Tables 4.2.6.8 and 6.1.1.4'
Si Si 0.0817 0.0704 'International Tables Vol C Tables 4.2.6.8 and 6.1.1.4'

loop_
_geom_angle_atom_site_label_1
_geom_angle_atom_site_label_2
_geom_angle_atom_site_label_3
_geom_angle
_geom_angle_site_symmetry_1
_geom_angle_site_symmetry_3
Mo8 O0AA Mo1 91.1(3) . .
Mo9 O0AA Mo1 91.8(4) . .
Mo9 O0AA Mo8 92.3(3) . .
Si1 O0AA Mo1 124.6(5) . .
Si1 O0AA Mo8 122.6(7) . .
Si1 O0AA Mo9 124.8(7) . .
Mo9 O1AA Mo8 120.4(5) . .
Mo11 O3 Mo3 92.8(4) . .
Mo12 O3 Mo3 91.4(4) . .
Mo12 O3 Mo11 91.7(4) . .
Si1 O3 Mo3 124.8(6) . .
Si1 O3 Mo11 123.7(6) . .
Si1 O3 Mo12 123.1(5) . .
Mo7 O4 Mo10 119.8(8) . .
Mo7 O5 Mo2 92.7(4) . .
Mo7 O5 Mo10 91.5(4) . .
Mo10 O5 Mo2 92.3(3) . .
Si1 O5 Mo2 123.5(6) . .
Si1 O5 Mo7 123.5(5) . .
Si1 O5 Mo10 124.2(7) . .
Mo8 O6 Mo5 152.0(6) . .
Mo10 O9 Mo11 149.9(6) . .
Mo10 O10 Mo2 121.4(5) . .
Mo12 O13 Mo11 121.0(8) . .
Mo5 O15 Mo12 151.2(7) . .
Mo12 O16 Mo8 148.7(7) . .
Mo2 O18 Mo7 122.1(7) . .
Mo9 O19 Mo1 121.4(6) . .
Mo1 O20 Mo3 150.0(6) . .
Mo5 O22 Mo4 90.8(4) . .
Mo6 O22 Mo4 91.4(4) . .
Mo6 O22 Mo5 90.9(3) . .
Si1 O22 Mo4 125.2(5) . .
Si1 O22 Mo5 123.9(7) . .
Si1 O22 Mo6 124.5(7) . .
Mo1 O24 Mo8 122.8(5) . .
Mo6 O25 Mo5 124.0(5) . .
Mo3 O27 Mo11 122.5(6) . .
Mo6 O28 Mo9 149.9(6) . .
Mo12 O30 Mo3 122.1(7) . .
Mo2 O31 Mo1 149.3(7) . .
Mo4 O32 Mo10 149.7(7) . .
Mo9 O33 Mo7 149.3(8) . .
Mo4 O34 Mo6 123.7(5) . .
Mo11 O35 Mo4 148.1(8) . .
Mo3 O36 Mo2 149.0(5) . .
Mo5 O37 Mo4 123.1(5) . .
Mo7 O40 Mo6 149.0(6) . .
H41A O41 H41B 109.5 . .
H42A O42 H42B 109.5 . .
O19 Mo1 O0AA 71.8(4) . .
O20 Mo1 O0AA 88.0(4) . .
O20 Mo1 O19 158.3(4) . .
O20 Mo1 O24 93.9(5) . .
O20 Mo1 O31 86.2(4) . .
O24 Mo1 O0AA 73.4(4) . .
O24 Mo1 O19 87.9(5) . .
O24 Mo1 O31 156.9(4) . .
O26 Mo1 O0AA 167.7(4) . .
O26 Mo1 O19 97.6(5) . .
O26 Mo1 O20 103.3(5) . .
O26 Mo1 O24 100.6(5) . .
O26 Mo1 O31 101.8(5) . .
O31 Mo1 O0AA 83.5(4) . .
O31 Mo1 O19 83.8(4) . .
O7 Mo2 O5 166.4(4) . .
O7 Mo2 O10 96.7(4) . .
O7 Mo2 O18 99.3(6) . .
O7 Mo2 O31 103.7(4) . .
O7 Mo2 O36 101.4(5) . .
O10 Mo2 O5 71.9(4) . .
O18 Mo2 O5 73.0(5) . .
O18 Mo2 O10 86.4(5) . .
O18 Mo2 O36 158.5(4) . .
O31 Mo2 O5 88.1(4) . .
O31 Mo2 O10 159.4(4) . .
O31 Mo2 O18 92.7(5) . .
O31 Mo2 O36 87.7(5) . .
O36 Mo2 O5 85.5(4) . .
O36 Mo2 O10 85.7(5) . .
O20 Mo3 O3 85.3(4) . .
O20 Mo3 O30 85.9(5) . .
O27 Mo3 O3 72.7(4) . .
O27 Mo3 O20 158.0(4) . .
O27 Mo3 O30 87.2(5) . .
O29 Mo3 O3 168.8(6) . .
O29 Mo3 O20 101.7(4) . .
O29 Mo3 O27 100.0(5) . .
O29 Mo3 O30 99.3(6) . .
O29 Mo3 O36 101.9(5) . .
O30 Mo3 O3 72.2(4) . .
O36 Mo3 O3 87.2(4) . .
O36 Mo3 O20 86.1(4) . .
O36 Mo3 O27 92.8(5) . .
O36 Mo3 O30 158.4(4) . .
O32 Mo4 O22 86.6(4) . .
O32 Mo4 O34 93.1(6) . .
O32 Mo4 O35 86.9(5) . .
O32 Mo4 O37 157.4(4) . .
O34 Mo4 O22 73.3(4) . .
O34 Mo4 O35 157.5(4) . .
O34 Mo4 O37 88.3(5) . .
O35 Mo4 O22 84.2(4) . .
O37 Mo4 O22 72.2(4) . .
O37 Mo4 O35 83.4(5) . .
O38 Mo4 O22 169.8(4) . .
O38 Mo4 O32 102.9(6) . .
O38 Mo4 O34 102.1(6) . .
O38 Mo4 O35 99.9(6) . .
O38 Mo4 O37 98.9(5) . .
O6 Mo5 O22 83.3(4) . .
O12 Mo5 O6 101.3(5) . .
O12 Mo5 O15 103.8(6) . .
O12 Mo5 O22 169.7(5) . .
O12 Mo5 O25 99.2(6) . .
O12 Mo5 O37 101.5(5) . .
O15 Mo5 O6 84.2(5) . .
O15 Mo5 O22 85.7(5) . .
O15 Mo5 O25 155.7(5) . .
O25 Mo5 O6 83.9(5) . .
O25 Mo5 O22 71.9(4) . .
O37 Mo5 O6 157.1(5) . .
O37 Mo5 O15 92.4(5) . .
O37 Mo5 O22 73.9(4) . .
O37 Mo5 O25 90.4(5) . .
O14 Mo6 O22 168.7(5) . .
O14 Mo6 O25 100.9(6) . .
O14 Mo6 O28 102.6(5) . .
O14 Mo6 O34 99.0(5) . .
O14 Mo6 O40 101.5(6) . .
O25 Mo6 O22 73.1(4) . .
O25 Mo6 O34 88.5(5) . .
O25 Mo6 O40 157.4(5) . .
O28 Mo6 O22 87.4(5) . .
O28 Mo6 O25 92.4(5) . .
O28 Mo6 O34 157.7(5) . .
O28 Mo6 O40 85.2(5) . .
O34 Mo6 O22 71.6(4) . .
O40 Mo6 O22 84.4(5) . .
O40 Mo6 O34 85.5(5) . .
O4 Mo7 O5 75.8(6) . .
O4 Mo7 O18 89.0(5) . .
O4 Mo7 O33 161.2(7) . .
O18 Mo7 O5 72.2(5) . .
O21 Mo7 O4 97.8(8) . .
O21 Mo7 O5 167.8(5) . .
O21 Mo7 O18 97.6(6) . .
O21 Mo7 O33 100.4(7) . .
O21 Mo7 O40 101.7(6) . .
O33 Mo7 O5 85.4(5) . .
O33 Mo7 O18 84.2(5) . .
O40 Mo7 O4 93.5(5) . .
O40 Mo7 O5 89.2(5) . .
O40 Mo7 O18 160.0(6) . .
O40 Mo7 O33 87.2(5) . .
O1AA Mo8 O0AA 73.3(5) . .
O1AA Mo8 O16 158.6(5) . .
O1AA Mo8 O24 87.6(5) . .
O6 Mo8 O0AA 87.6(4) . .
O6 Mo8 O1AA 94.1(5) . .
O6 Mo8 O16 85.9(5) . .
O6 Mo8 O24 158.9(4) . .
O8 Mo8 O0AA 166.7(5) . .
O8 Mo8 O1AA 97.9(7) . .
O8 Mo8 O6 103.1(5) . .
O8 Mo8 O16 103.0(7) . .
O8 Mo8 O24 97.5(4) . .
O16 Mo8 O0AA 85.3(5) . .
O16 Mo8 O24 85.0(5) . .
O24 Mo8 O0AA 72.7(4) . .
O1AA Mo9 O0AA 73.9(4) . .
O1AA Mo9 O28 84.7(5) . .
O19 Mo9 O0AA 74.9(4) . .
O19 Mo9 O1AA 88.9(5) . .
O19 Mo9 O28 159.9(6) . .
O28 Mo9 O0AA 84.9(5) . .
O33 Mo9 O0AA 87.8(5) . .
O33 Mo9 O1AA 160.0(6) . .
O33 Mo9 O19 94.1(5) . .
O33 Mo9 O28 85.9(5) . .
O39 Mo9 O0AA 167.8(6) . .
O39 Mo9 O1AA 95.2(7) . .
O39 Mo9 O19 99.8(5) . .
O39 Mo9 O28 99.7(5) . .
O39 Mo9 O33 103.8(8) . .
O4 Mo10 O5 72.9(5) . .
O9 Mo10 O4 158.4(5) . .
O9 Mo10 O5 87.1(5) . .
O9 Mo10 O32 85.2(5) . .
O10 Mo10 O4 88.2(6) . .
O10 Mo10 O5 74.3(4) . .
O10 Mo10 O9 94.2(6) . .
O10 Mo10 O32 159.9(4) . .
O11 Mo10 O4 98.1(7) . .
O11 Mo10 O5 168.9(7) . .
O11 Mo10 O9 102.7(7) . .
O11 Mo10 O10 99.4(5) . .
O11 Mo10 O32 100.3(5) . .
O32 Mo10 O4 85.3(6) . .
O32 Mo10 O5 85.6(4) . .
O9 Mo11 O3 84.5(5) . .
O9 Mo11 O13 158.0(6) . .
O9 Mo11 O27 84.4(5) . .
O13 Mo11 O3 73.6(5) . .
O13 Mo11 O27 86.8(5) . .
O23 Mo11 O3 167.0(5) . .
O23 Mo11 O9 99.2(7) . .
O23 Mo11 O13 101.8(8) . .
O23 Mo11 O27 95.9(5) . .
O23 Mo11 O35 102.9(5) . .
O27 Mo11 O3 72.0(4) . .
O35 Mo11 O3 89.6(4) . .
O35 Mo11 O9 87.6(6) . .
O35 Mo11 O13 94.2(5) . .
O35 Mo11 O27 160.5(5) . .
O13 Mo12 O3 73.7(5) . .
O13 Mo12 O15 85.1(5) . .
O15 Mo12 O3 84.4(5) . .
O16 Mo12 O3 88.2(5) . .
O16 Mo12 O13 160.9(7) . .
O16 Mo12 O15 87.0(5) . .
O16 Mo12 O30 93.7(5) . .
O17 Mo12 O3 167.6(6) . .
O17 Mo12 O13 95.3(7) . .
O17 Mo12 O15 100.9(6) . .
O17 Mo12 O16 103.2(7) . .
O17 Mo12 O30 99.8(6) . .
O30 Mo12 O3 74.3(5) . .
O30 Mo12 O13 87.5(5) . .
O30 Mo12 O15 158.6(6) . .
N4 Cu1 N5 164.4(9) . .
N4 Cu1 Cl2 98.3(7) . .
N5 Cu1 Cl2 97.1(6) . .
N1 Cu2 Cl1 83.3(6) . .
N1 Cu2 Cl2 96.3(6) . .
N2 Cu2 N1 172.1(8) . .
N2 Cu2 Cl1 88.8(6) . .
N2 Cu2 Cl2 91.5(6) . .
Cl2 Cu2 Cl1 177.9(4) . .
N10 Cu3 N7 175.1(6) . .
N6 Cu4 N8 170.8(6) . .
N3 Cu5 N9 173.8(7) . .
C20 N1 Cu2 122.1(16) . .
C20 N1 C22 116.9(18) . .
C22 N1 Cu2 120.3(16) . .
C10 N2 Cu2 116.8(14) . .
C21 N2 Cu2 125.7(14) . .
C21 N2 C10 117.1(17) . .
C17 N3 Cu5 120.7(13) . .
C29 N3 Cu5 123.9(13) . .
C29 N3 C17 115.4(15) . .
C14 N4 Cu1 126.2(16) . .
C14 N4 C27 112(2) . .
C27 N4 Cu1 120.9(19) . .
C23 N5 Cu1 124.8(16) . .
C23 N5 C28 114.7(18) . .
C28 N5 Cu1 120.3(16) . .
C1 N6 Cu4 119.6(10) . .
C39 N6 Cu4 125.0(11) . .
C39 N6 C1 115.2(12) . .
C46 N7 Cu3 123.5(11) . .
C49 N7 Cu3 122.5(12) . .
C49 N7 C46 113.8(14) . .
C38 N8 Cu4 123.4(11) . .
C50 N8 Cu4 121.5(12) . .
C50 N8 C38 115.0(14) . .
C18 N9 Cu5 117.1(11) . .
C42 N9 Cu5 125.3(12) . .
C42 N9 C18 117.6(13) . .
C34 N10 Cu3 121.3(11) . .
C34 N10 C43 114.8(13) . 1_554
C43 N10 Cu3 124.0(11) 1_554 .
Cu2 Cl2 Cu1 114.0(3) . .
O0AA Si1 O3 110.1(6) . .
O0AA Si1 O5 108.3(7) . .
O3 Si1 O5 108.5(6) . .
O22 Si1 O0AA 110.6(5) . .
O22 Si1 O3 110.2(7) . .
O22 Si1 O5 109.0(6) . .
N6 C1 H1 118.1 . .
N6 C1 C37 123.9(13) . .
C37 C1 H1 118.1 . .
C4 C2 C25 121.6(15) . .
C6 C2 C4 114.0(14) . .
C6 C2 C25 124.3(15) . .
C15 C3 C5 123.7(17) 1_556 .
C15 C3 C26 115.8(17) 1_556 1_556
C26 C3 C5 120.5(17) 1_556 .
C2 C4 H4 119.5 . .
C2 C4 C17 121.1(18) . .
C17 C4 H4 119.5 . .
C35 C5 C3 121.8(16) . .
C40 C5 C3 122.0(14) . .
C40 C5 C35 115.9(14) . .
C2 C6 H6 118.7 . .
C2 C6 C29 122.6(17) . .
C29 C6 H6 118.7 . .
C8 C7 H7 118.3 . .
C8 C7 C21 123.4(19) . .
C21 C7 H7 118.3 . .
C7 C8 C8 125(2) . 2_664
C7 C8 C19 114.8(15) . .
C19 C8 C8 120(2) . 2_664
C13 C9 H9 120.1 . .
C20 C9 H9 120.1 . .
C20 C9 C13 120(2) . .
N2 C10 H10 119.2 . .
N2 C10 C19 121.6(19) . .
C19 C10 H10 119.2 . .
C25 C11 H11 120.0 . .
C28 C11 H11 120.0 . .
C28 C11 C25 120(2) . .
C13 C12 H12 120.2 . .
C22 C12 H12 120.2 . .
C22 C12 C13 120(2) . .
C9 C13 C13 120(2) . 2_665
C12 C13 C9 116.6(17) . .
C12 C13 C13 123(2) . 2_665
N4 C14 H14 116.3 . .
N4 C14 C15 127(2) . .
C15 C14 H14 116.3 . .
C3 C15 C14 120.9(19) 1_554 .
C3 C15 H15 119.6 1_554 .
C14 C15 H15 119.6 . .
C33 C16 H16 119.6 . .
C33 C16 C49 120.8(14) . .
C49 C16 H16 119.6 . .
N3 C17 C4 122.4(18) . .
N3 C17 H17 118.8 . .
C4 C17 H17 118.8 . .
N9 C18 H18 118.6 . .
N9 C18 C35 122.9(15) . .
C35 C18 H18 118.6 . .
C8 C19 C10 120.1(19) . .
C8 C19 H19 120.0 . .
C10 C19 H19 120.0 . .
N1 C20 C9 122(2) . .
N1 C20 H20 119.2 . .
C9 C20 H20 119.2 . .
N2 C21 C7 122.5(19) . .
N2 C21 H21 118.8 . .
C7 C21 H21 118.8 . .
N1 C22 C12 125(2) . .
N1 C22 H22 117.5 . .
C12 C22 H22 117.5 . .
N5 C23 H23 117.3 . .
N5 C23 C24 125.5(19) . .
C24 C23 H23 117.3 . .
C23 C24 H24 120.2 . .
C25 C24 C23 119.6(18) . .
C25 C24 H24 120.2 . .
C11 C25 C2 122.9(16) . .
C24 C25 C2 121.6(16) . .
C24 C25 C11 115.5(15) . .
C3 C26 H26 120.4 1_554 .
C3 C26 C27 119(2) 1_554 .
C27 C26 H26 120.4 . .
N4 C27 C26 124(2) . .
N4 C27 H27 117.8 . .
C26 C27 H27 117.8 . .
N5 C28 C11 125(2) . .
N5 C28 H28 117.6 . .
C11 C28 H28 117.6 . .
N3 C29 C6 124.5(17) . .
N3 C29 H29 117.8 . .
C6 C29 H29 117.8 . .
C32 C30 H30 119.9 . .
C32 C30 C34 120.2(14) . 1_556
C34 C30 H30 119.9 1_556 .
C37 C31 C33 120.7(12) . .
C47 C31 C33 123.0(12) . .
C47 C31 C37 116.3(13) . .
C30 C32 C36 123.1(13) . .
C30 C32 C45 115.3(13) . .
C45 C32 C36 121.6(13) . .
C16 C33 C31 123.4(12) . .
C16 C33 C44 113.5(13) . .
C44 C33 C31 123.1(12) . .
N10 C34 C30 124.2(14) . 1_554
N10 C34 H34 117.9 . .
C30 C34 H34 117.9 1_554 .
C5 C35 C18 119.2(17) . .
C5 C35 H35 120.4 . .
C18 C35 H35 120.4 . .
C41 C36 C32 122.5(13) . .
C48 C36 C32 122.9(14) . .
C48 C36 C41 114.6(14) . .
C1 C37 H37 119.8 . .
C31 C37 C1 120.5(13) . .
C31 C37 H37 119.8 . .
N8 C38 H38 117.7 . .
N8 C38 C41 124.7(17) . .
C41 C38 H38 117.7 . .
N6 C39 H39 117.5 . .
N6 C39 C47 124.9(15) . .
C47 C39 H39 117.5 . .
C5 C40 H40 119.0 . .
C5 C40 C42 122.1(15) . .
C42 C40 H40 119.0 . .
C36 C41 H41 119.6 . .
C38 C41 C36 120.8(17) . .
C38 C41 H41 119.6 . .
N9 C42 C40 122.2(15) . .
N9 C42 H42 118.9 . .
C40 C42 H42 118.9 . .
N10 C43 H43 117.1 1_556 .
N10 C43 C45 125.8(16) 1_556 .
C45 C43 H43 117.1 . .
C33 C44 H44 119.4 . .
C33 C44 C46 121.3(15) . .
C46 C44 H44 119.4 . .
C32 C45 C43 119.4(16) . .
C32 C45 H45 120.3 . .
C43 C45 H45 120.3 . .
N7 C46 C44 125.4(16) . .
N7 C46 H46 117.3 . .
C44 C46 H46 117.3 . .
C31 C47 C39 119.3(14) . .
C31 C47 H47 120.4 . .
C39 C47 H47 120.4 . .
C36 C48 H48 119.9 . .
C36 C48 C50 120.2(16) . .
C50 C48 H48 119.9 . .
N7 C49 C16 125.2(16) . .
N7 C49 H49 117.4 . .
C16 C49 H49 117.4 . .
N8 C50 C48 124.7(15) . .
N8 C50 H50 117.7 . .
C48 C50 H50 117.7 . .

loop_
_geom_bond_atom_site_label_1
_geom_bond_atom_site_label_2
_geom_bond_distance
_geom_bond_site_symmetry_2
O0AA Mo1 2.378(9) .
O0AA Mo8 2.332(11) .
O0AA Mo9 2.325(12) .
O0AA Si1 1.613(10) .
O1AA Mo8 1.950(14) .
O1AA Mo9 1.921(15) .
O3 Mo3 2.355(9) .
O3 Mo11 2.328(10) .
O3 Mo12 2.326(12) .
O3 Si1 1.623(13) .
O4 Mo7 1.840(12) .
O4 Mo10 2.007(16) .
O5 Mo2 2.355(10) .
O5 Mo7 2.324(13) .
O5 Mo10 2.324(9) .
O5 Si1 1.632(12) .
O6 Mo5 1.957(11) .
O6 Mo8 1.834(10) .
O7 Mo2 1.681(9) .
O8 Mo8 1.667(11) .
O9 Mo10 1.90(2) .
O9 Mo11 1.91(2) .
O10 Mo2 1.984(10) .
O10 Mo10 1.886(10) .
O11 Mo10 1.673(10) .
O12 Mo5 1.661(11) .
O13 Mo11 1.922(14) .
O13 Mo12 1.915(13) .
O14 Mo6 1.653(11) .
O15 Mo5 1.879(12) .
O15 Mo12 1.924(10) .
O16 Mo8 1.971(13) .
O16 Mo12 1.814(12) .
O17 Mo12 1.686(15) .
O18 Mo2 1.887(13) .
O18 Mo7 1.981(10) .
O19 Mo1 1.993(12) .
O19 Mo9 1.878(9) .
O20 Mo1 1.851(11) .
O20 Mo3 1.952(10) .
O21 Mo7 1.690(16) .
O22 Mo4 2.370(10) .
O22 Mo5 2.367(11) .
O22 Mo6 2.364(12) .
O22 Si1 1.594(9) .
O23 Mo11 1.679(11) .
O24 Mo1 1.856(10) .
O24 Mo8 1.972(10) .
O25 Mo5 1.944(13) .
O25 Mo6 1.875(12) .
O26 Mo1 1.651(9) .
O27 Mo3 1.891(10) .
O27 Mo11 1.975(10) .
O28 Mo6 1.866(10) .
O28 Mo9 1.952(10) .
O29 Mo3 1.667(10) .
O30 Mo3 1.956(13) .
O30 Mo12 1.871(10) .
O31 Mo1 1.964(10) .
O31 Mo2 1.835(9) .
O32 Mo4 1.856(11) .
O32 Mo10 1.954(10) .
O33 Mo7 1.924(12) .
O33 Mo9 1.851(12) .
O34 Mo4 1.864(12) .
O34 Mo6 1.978(10) .
O35 Mo4 1.984(13) .
O35 Mo11 1.816(11) .
O36 Mo2 1.911(12) .
O36 Mo3 1.884(12) .
O37 Mo4 1.968(11) .
O37 Mo5 1.868(10) .
O38 Mo4 1.655(10) .
O39 Mo9 1.669(12) .
O40 Mo6 1.972(12) .
O40 Mo7 1.824(11) .
O41 H41A 0.8498 .
O41 H41B 0.8501 .
O42 H42A 0.8501 .
O42 H42B 0.8504 .
Cu1 N4 1.901(16) .
Cu1 N5 1.916(15) .
Cu1 Cl2 2.762(12) .
Cu2 N1 1.931(14) .
Cu2 N2 1.922(15) .
Cu2 Cl1 2.667(13) .
Cu2 Cl2 2.435(12) .
Cu3 N7 1.898(12) .
Cu3 N10 1.888(11) .
Cu4 N6 1.899(11) .
Cu4 N8 1.915(11) .
Cu5 N3 1.897(12) .
Cu5 N9 1.901(12) .
N1 C20 1.31(3) .
N1 C22 1.33(2) .
N2 C10 1.32(2) .
N2 C21 1.31(2) .
N3 C17 1.33(2) .
N3 C29 1.29(2) .
N4 C14 1.25(2) .
N4 C27 1.29(3) .
N5 C23 1.26(2) .
N5 C28 1.31(3) .
N6 C1 1.319(18) .
N6 C39 1.290(18) .
N7 C46 1.290(19) .
N7 C49 1.264(19) .
N8 C38 1.300(19) .
N8 C50 1.269(19) .
N9 C18 1.32(2) .
N9 C42 1.301(18) .
N10 C34 1.292(19) .
N10 C43 1.294(19) 1_554
C1 H1 0.9300 .
C1 C37 1.376(18) .
C2 C4 1.37(2) .
C2 C6 1.33(2) .
C2 C25 1.475(17) .
C3 C5 1.496(19) .
C3 C15 1.30(2) 1_556
C3 C26 1.32(2) 1_556
C4 H4 0.9300 .
C4 C17 1.40(2) .
C5 C35 1.36(2) .
C5 C40 1.36(2) .
C6 H6 0.9300 .
C6 C29 1.38(2) .
C7 H7 0.9300 .
C7 C8 1.32(2) .
C7 C21 1.36(2) .
C8 C8 1.48(3) 2_664
C8 C19 1.39(2) .
C9 H9 0.9300 .
C9 C13 1.40(2) .
C9 C20 1.40(2) .
C10 H10 0.9300 .
C10 C19 1.40(2) .
C11 H11 0.9300 .
C11 C25 1.37(2) .
C11 C28 1.36(2) .
C12 H12 0.9300 .
C12 C13 1.36(2) .
C12 C22 1.35(2) .
C13 C13 1.49(3) 2_665
C14 H14 0.9300 .
C14 C15 1.37(2) .
C15 C3 1.30(2) 1_554
C15 H15 0.9300 .
C16 H16 0.9300 .
C16 C33 1.335(19) .
C16 C49 1.40(2) .
C17 H17 0.9300 .
C18 H18 0.9300 .
C18 C35 1.43(2) .
C19 H19 0.9300 .
C20 H20 0.9300 .
C21 H21 0.9300 .
C22 H22 0.9300 .
C23 H23 0.9300 .
C23 C24 1.40(2) .
C24 H24 0.9300 .
C24 C25 1.33(2) .
C26 C3 1.32(2) 1_554
C26 H26 0.9300 .
C26 C27 1.42(3) .
C27 H27 0.9300 .
C28 H28 0.9300 .
C29 H29 0.9300 .
C30 H30 0.9300 .
C30 C32 1.356(17) .
C30 C34 1.41(2) 1_556
C31 C33 1.481(17) .
C31 C37 1.357(17) .
C31 C47 1.350(18) .
C32 C36 1.464(17) .
C32 C45 1.363(19) .
C33 C44 1.350(17) .
C34 C30 1.41(2) 1_554
C34 H34 0.9300 .
C35 H35 0.9300 .
C36 C41 1.37(2) .
C36 C48 1.332(19) .
C37 H37 0.9300 .
C38 H38 0.9300 .
C38 C41 1.36(2) .
C39 H39 0.9300 .
C39 C47 1.400(19) .
C40 H40 0.9300 .
C40 C42 1.395(19) .
C41 H41 0.9300 .
C42 H42 0.9300 .
C43 N10 1.294(19) 1_556
C43 H43 0.9300 .
C43 C45 1.39(2) .
C44 H44 0.9300 .
C44 C46 1.369(19) .
C45 H45 0.9300 .
C46 H46 0.9300 .
C47 H47 0.9300 .
C48 H48 0.9300 .
C48 C50 1.40(2) .
C49 H49 0.9300 .
C50 H50 0.9300 .

loop_
_geom_torsion_atom_site_label_1
_geom_torsion_atom_site_label_2
_geom_torsion_atom_site_label_3
_geom_torsion_atom_site_label_4
_geom_torsion
_geom_torsion_site_symmetry_1
_geom_torsion_site_symmetry_4
Mo1 O0AA Si1 O3 -54.2(10) . .
Mo1 O0AA Si1 O5 64.3(10) . .
Mo1 O0AA Si1 O22 -176.3(8) . .
Mo1 O19 Mo9 O0AA 1.6(6) . .
Mo1 O19 Mo9 O1AA -72.1(7) . .
Mo1 O19 Mo9 O28 -1.0(18) . .
Mo1 O19 Mo9 O33 88.1(7) . .
Mo1 O19 Mo9 O39 -167.1(8) . .
Mo1 O31 Mo2 O5 -54.8(11) . .
Mo1 O31 Mo2 O7 132.0(10) . .
Mo1 O31 Mo2 O10 -41(2) . .
Mo1 O31 Mo2 O18 -127.7(11) . .
Mo1 O31 Mo2 O36 30.8(10) . .
Mo2 O5 Si1 O0AA -57.0(9) . .
Mo2 O5 Si1 O3 62.5(8) . .
Mo2 O5 Si1 O22 -177.4(7) . .
Mo2 O10 Mo10 O4 -73.2(9) . .
Mo2 O10 Mo10 O5 -0.5(7) . .
Mo2 O10 Mo10 O9 85.3(9) . .
Mo2 O10 Mo10 O11 -171.1(9) . .
Mo2 O10 Mo10 O32 -2(2) . .
Mo2 O36 Mo3 O3 -53.1(10) . .
Mo2 O36 Mo3 O20 32.4(10) . .
Mo2 O36 Mo3 O27 -125.6(10) . .
Mo2 O36 Mo3 O29 133.6(10) . .
Mo2 O36 Mo3 O30 -36.0(19) . .
Mo3 O3 Si1 O0AA 60.9(8) . .
Mo3 O3 Si1 O5 -57.5(8) . .
Mo3 O3 Si1 O22 -176.9(5) . .
Mo3 O20 Mo1 O0AA -50.3(11) . .
Mo3 O20 Mo1 O19 -29(2) . .
Mo3 O20 Mo1 O24 -123.6(11) . .
Mo3 O20 Mo1 O26 134.5(11) . .
Mo3 O20 Mo1 O31 33.3(11) . .
Mo3 O30 Mo12 O3 -0.4(6) . .
Mo3 O30 Mo12 O13 -74.2(8) . .
Mo3 O30 Mo12 O15 -4.5(18) . .
Mo3 O30 Mo12 O16 86.7(8) . .
Mo3 O30 Mo12 O17 -169.2(8) . .
Mo4 O22 Si1 O0AA -176.4(8) . .
Mo4 O22 Si1 O3 61.6(10) . .
Mo4 O22 Si1 O5 -57.5(11) . .
Mo4 O35 Mo11 O3 -52.1(11) . .
Mo4 O35 Mo11 O9 32.4(11) . .
Mo4 O35 Mo11 O13 -125.6(11) . .
Mo4 O35 Mo11 O23 131.3(12) . .
Mo4 O35 Mo11 O27 -33(2) . .
Mo4 O37 Mo5 O6 7.0(18) . .
Mo4 O37 Mo5 O12 -167.7(7) . .
Mo4 O37 Mo5 O15 87.7(7) . .
Mo4 O37 Mo5 O22 2.8(6) . .
Mo4 O37 Mo5 O25 -68.2(7) . .
Mo5 O6 Mo8 O0AA -52.3(18) . .
Mo5 O6 Mo8 O1AA -125.3(18) . .
Mo5 O6 Mo8 O8 135.6(18) . .
Mo5 O6 Mo8 O16 33.2(18) . .
Mo5 O6 Mo8 O24 -32(3) . .
Mo5 O22 Si1 O0AA 63.9(10) . .
Mo5 O22 Si1 O3 -58.0(8) . .
Mo5 O22 Si1 O5 -177.1(7) . .
Mo5 O25 Mo6 O14 -166.4(6) . .
Mo5 O25 Mo6 O22 3.8(5) . .
Mo5 O25 Mo6 O28 90.3(6) . .
Mo5 O25 Mo6 O34 -67.4(6) . .
Mo5 O25 Mo6 O40 7.0(14) . .
Mo6 O22 Si1 O0AA -55.0(9) . .
Mo6 O22 Si1 O3 -177.0(6) . .
Mo6 O22 Si1 O5 63.9(8) . .
Mo6 O34 Mo4 O22 1.2(6) . .
Mo6 O34 Mo4 O32 86.7(7) . .
Mo6 O34 Mo4 O35 -2.7(17) . .
Mo6 O34 Mo4 O37 -70.7(7) . .
Mo6 O34 Mo4 O38 -169.5(7) . .
Mo6 O40 Mo7 O4 -126.1(15) . .
Mo6 O40 Mo7 O5 -50.4(14) . .
Mo6 O40 Mo7 O18 -29(3) . .
Mo6 O40 Mo7 O21 135.2(15) . .
Mo6 O40 Mo7 O33 35.1(15) . .
Mo7 O5 Si1 O0AA 63.3(8) . .
Mo7 O5 Si1 O3 -177.2(5) . .
Mo7 O5 Si1 O22 -57.1(8) . .
Mo7 O18 Mo2 O5 0.7(6) . .
Mo7 O18 Mo2 O7 -167.7(7) . .
Mo7 O18 Mo2 O10 -71.5(7) . .
Mo7 O18 Mo2 O31 87.9(7) . .
Mo7 O18 Mo2 O36 -2.6(17) . .
Mo7 O33 Mo9 O0AA -50.9(14) . .
Mo7 O33 Mo9 O1AA -28(2) . .
Mo7 O33 Mo9 O19 -125.7(14) . .
Mo7 O33 Mo9 O28 34.2(14) . .
Mo7 O33 Mo9 O39 133.2(14) . .
Mo8 O0AA Si1 O3 63.8(7) . .
Mo8 O0AA Si1 O5 -177.7(6) . .
Mo8 O0AA Si1 O22 -58.3(10) . .
Mo8 O16 Mo12 O3 -52.3(13) . .
Mo8 O16 Mo12 O13 -33(2) . .
Mo8 O16 Mo12 O15 32.2(14) . .
Mo8 O16 Mo12 O17 132.6(13) . .
Mo8 O16 Mo12 O30 -126.4(14) . .
Mo8 O24 Mo1 O0AA -0.1(7) . .
Mo8 O24 Mo1 O19 -71.7(8) . .
Mo8 O24 Mo1 O20 86.6(8) . .
Mo8 O24 Mo1 O26 -169.0(8) . .
Mo8 O24 Mo1 O31 -2.9(18) . .
Mo9 O0AA Si1 O3 -176.0(6) . .
Mo9 O0AA Si1 O5 -57.4(7) . .
Mo9 O0AA Si1 O22 62.0(9) . .
Mo9 O28 Mo6 O14 135.1(17) . .
Mo9 O28 Mo6 O22 -50.2(17) . .
Mo9 O28 Mo6 O25 -123.2(17) . .
Mo9 O28 Mo6 O34 -31(3) . .
Mo9 O28 Mo6 O40 34.3(17) . .
Mo10 O4 Mo7 O5 0.9(6) . .
Mo10 O4 Mo7 O18 -70.9(8) . .
Mo10 O4 Mo7 O21 -168.5(7) . .
Mo10 O4 Mo7 O33 -2(2) . .
Mo10 O4 Mo7 O40 89.2(8) . .
Mo10 O5 Si1 O0AA -177.5(6) . .
Mo10 O5 Si1 O3 -58.0(8) . .
Mo10 O5 Si1 O22 62.1(9) . .
Mo10 O32 Mo4 O22 -50.9(15) . .
Mo10 O32 Mo4 O34 -124.0(15) . .
Mo10 O32 Mo4 O35 33.5(15) . .
Mo10 O32 Mo4 O37 -31(3) . .
Mo10 O32 Mo4 O38 132.9(15) . .
Mo11 O3 Si1 O0AA -176.8(6) . .
Mo11 O3 Si1 O5 64.8(8) . .
Mo11 O3 Si1 O22 -54.6(8) . .
Mo11 O27 Mo3 O3 1.6(7) . .
Mo11 O27 Mo3 O20 1(2) . .
Mo11 O27 Mo3 O29 -169.6(8) . .
Mo11 O27 Mo3 O30 -70.6(8) . .
Mo11 O27 Mo3 O36 87.8(8) . .
Mo12 O3 Si1 O0AA -58.3(8) . .
Mo12 O3 Si1 O5 -176.7(5) . .
Mo12 O3 Si1 O22 63.9(7) . .
Mo12 O15 Mo5 O6 29.6(14) . .
Mo12 O15 Mo5 O12 129.9(14) . .
Mo12 O15 Mo5 O22 -54.0(13) . .
Mo12 O15 Mo5 O25 -31(2) . .
Mo12 O15 Mo5 O37 -127.7(14) . .
Cu1 N4 C14 C15 -172.5(17) . .
Cu1 N4 C27 C26 171(2) . .
Cu1 N5 C23 C24 175.3(16) . .
Cu1 N5 C28 C11 -177(2) . .
Cu2 N1 C20 C9 -179.7(16) . .
Cu2 N1 C22 C12 179.6(17) . .
Cu2 N2 C10 C19 -165.0(15) . .
Cu2 N2 C21 C7 167.1(16) . .
Cu3 N7 C46 C44 174.8(17) . .
Cu3 N7 C49 C16 -177(2) . .
Cu3 N10 C34 C30 177.3(15) . 1_554
Cu4 N6 C1 C37 -174.6(15) . .
Cu4 N6 C39 C47 174.0(17) . .
Cu4 N8 C38 C41 -179(2) . .
Cu4 N8 C50 C48 178.8(18) . .
Cu5 N3 C17 C4 177(2) . .
Cu5 N3 C29 C6 -176.5(17) . .
Cu5 N9 C18 C35 179.4(17) . .
Cu5 N9 C42 C40 -178.7(14) . .
N2 C10 C19 C8 -4(3) . .
N4 C14 C15 C3 1(4) . 1_554
N5 C23 C24 C25 1(4) . .
N6 C1 C37 C31 0(3) . .
N6 C39 C47 C31 1(3) . .
N8 C38 C41 C36 2(4) . .
N9 C18 C35 C5 -2(3) . .
N10 C43 C45 C32 -4(4) 1_556 .
C1 N6 C39 C47 -1(3) . .
C2 C4 C17 N3 0(4) . .
C2 C6 C29 N3 0(4) . .
C3 C5 C35 C18 178.5(18) . .
C3 C5 C40 C42 -178.0(17) . .
C3 C26 C27 N4 2(5) 1_554 .
C4 C2 C6 C29 -3(3) . .
C4 C2 C25 C11 -9(3) . .
C4 C2 C25 C24 167(2) . .
C5 C40 C42 N9 1(3) . .
C6 C2 C4 C17 3(3) . .
C6 C2 C25 C11 169(2) . .
C6 C2 C25 C24 -15(3) . .
C7 C8 C19 C10 -2(3) . .
C8 C7 C21 N2 -2(4) . .
C8 C8 C19 C10 -179(2) 2_664 .
C10 N2 C21 C7 -5(3) . .
C13 C9 C20 N1 4(3) . .
C13 C12 C22 N1 -3(3) . .
C14 N4 C27 C26 -1(4) . .
C15 C3 C5 C35 168(2) 1_556 .
C15 C3 C5 C40 -18(3) 1_556 .
C16 C33 C44 C46 -1(3) . .
C17 N3 C29 C6 3(4) . .
C18 N9 C42 C40 1(3) . .
C20 N1 C22 C12 9(3) . .
C20 C9 C13 C12 2(3) . .
C20 C9 C13 C13 175(2) . 2_665
C21 N2 C10 C19 8(3) . .
C21 C7 C8 C8 -179(2) . 2_664
C21 C7 C8 C19 5(3) . .
C22 N1 C20 C9 -9(3) . .
C22 C12 C13 C9 -2(3) . .
C22 C12 C13 C13 -175(2) . 2_665
C23 N5 C28 C11 -3(5) . .
C23 C24 C25 C2 -178.6(18) . .
C23 C24 C25 C11 -2(3) . .
C25 C2 C4 C17 -179(2) . .
C25 C2 C6 C29 179(2) . .
C25 C11 C28 N5 2(5) . .
C26 C3 C5 C35 -15(3) 1_556 .
C26 C3 C5 C40 159(2) 1_556 .
C27 N4 C14 C15 -1(4) . .
C28 N5 C23 C24 1(4) . .
C28 C11 C25 C2 177(2) . .
C28 C11 C25 C24 0(4) . .
C29 N3 C17 C4 -3(4) . .
C30 C32 C36 C41 8(3) . .
C30 C32 C36 C48 -172.0(19) . .
C30 C32 C45 C43 4(3) . .
C31 C33 C44 C46 179.4(18) . .
C32 C36 C41 C38 -180(2) . .
C32 C36 C48 C50 179.6(19) . .
C33 C16 C49 N7 2(4) . .
C33 C31 C37 C1 178.1(17) . .
C33 C31 C47 C39 -178.3(18) . .
C33 C44 C46 N7 2(4) . .
C34 C30 C32 C36 176.4(17) 1_556 .
C34 C30 C32 C45 -5(3) 1_556 .
C35 C5 C40 C42 -4(3) . .
C36 C32 C45 C43 -177.1(18) . .
C36 C48 C50 N8 -1(4) . .
C37 C31 C33 C16 -2(3) . .
C37 C31 C33 C44 178.1(18) . .
C37 C31 C47 C39 -1(3) . .
C38 N8 C50 C48 3(4) . .
C39 N6 C1 C37 0(3) . .
C40 C5 C35 C18 4(3) . .
C41 C36 C48 C50 -1(3) . .
C42 N9 C18 C35 0(3) . .
C43 N10 C34 C30 -4(3) 1_554 1_554
C45 C32 C36 C41 -170(2) . .
C45 C32 C36 C48 9(3) . .
C46 N7 C49 C16 -1(4) . .
C47 C31 C33 C16 176(2) . .
C47 C31 C33 C44 -4(3) . .
C47 C31 C37 C1 0(3) . .
C48 C36 C41 C38 0(4) . .
C49 N7 C46 C44 -1(3) . .
C49 C16 C33 C31 179(2) . .
C49 C16 C33 C44 -1(3) . .
C50 N8 C38 C41 -4(4) . .
